data_7002359
loop_
_publ_author_name
'McGinley, John'
'McKee, Vickie'
'Toftlund, Hans'
'Walsh, John M. D.'

_publ_section_title
;
 Unusual metal coordination chemistry from an amino-amide derivative of
 4-nitrophenol, a surprising ligand
;
_journal_issue 39
_journal_name_full 'Dalton Transactions'
_journal_page_first 8406
_journal_page_last 8412
_journal_paper_doi 10.1039/b905226g
_journal_year 2009
_chemical_formula_sum 'C9 H11 Cu N3 O5'
_chemical_formula_weight 304.75
_chemical_name_systematic
;
?
;
_space_group_IT_number 61
_symmetry_cell_setting orthorhombic
_symmetry_space_group_name_Hall '-P 2ac 2ab'
_symmetry_space_group_name_H-M 'P b c a'
_atom_sites_solution_hydrogens geom
_atom_sites_solution_primary direct
_atom_sites_solution_secondary difmap
_audit_creation_method SHELXL-97
_cell_angle_alpha 90.00
_cell_angle_beta 90.00
_cell_angle_gamma 90.00
_cell_formula_units_Z 8
_cell_length_a 13.5511(6)
_cell_length_b 10.4268(4)
_cell_length_c 14.7843(6)
_cell_measurement_reflns_used 4892
_cell_measurement_temperature 150(2)
_cell_measurement_theta_max 29.05
_cell_measurement_theta_min 2.76
_cell_volume 2088.94(15)
_computing_cell_refinement 'Bruker SAINT'
_computing_data_collection 'Bruker APEX2'
_computing_data_reduction 'Bruker SAINT'
_computing_molecular_graphics 'Bruker SHELXTL'
_computing_publication_material 'Bruker SHELXTL'
_computing_structure_refinement 'SHELXL-97 (Sheldrick, 1997)'
_computing_structure_solution 'SHELXS-97 (Sheldrick, 1990)'
_diffrn_ambient_temperature 150(2)
_diffrn_measured_fraction_theta_full 0.998
_diffrn_measured_fraction_theta_max 0.998
_diffrn_measurement_device_type 'Bruker APEX-II CCD'
_diffrn_measurement_method '\f and \w scans'
_diffrn_radiation_monochromator graphite
_diffrn_radiation_source 'fine-focus sealed tube'
_diffrn_radiation_type MoK\a
_diffrn_radiation_wavelength 0.71073
_diffrn_reflns_av_R_equivalents 0.0428
_diffrn_reflns_av_sigmaI/netI 0.0262
_diffrn_reflns_limit_h_max 19
_diffrn_reflns_limit_h_min -19
_diffrn_reflns_limit_k_max 14
_diffrn_reflns_limit_k_min -14
_diffrn_reflns_limit_l_max 21
_diffrn_reflns_limit_l_min -21
_diffrn_reflns_number 23011
_diffrn_reflns_theta_full 30.57
_diffrn_reflns_theta_max 30.57
_diffrn_reflns_theta_min 2.76
_diffrn_standards_number 0
_exptl_absorpt_coefficient_mu 2.111
_exptl_absorpt_correction_T_max 0.8167
_exptl_absorpt_correction_T_min 0.6538
_exptl_absorpt_correction_type multi-scan
_exptl_absorpt_process_details 'SADABS v2008/1, Sheldrick, G.M., (2008)'
_exptl_crystal_colour brown
_exptl_crystal_density_diffrn 1.938
_exptl_crystal_density_method 'not measured'
_exptl_crystal_description plate
_exptl_crystal_F_000 1240
_exptl_crystal_size_max 0.22
_exptl_crystal_size_mid 0.19
_exptl_crystal_size_min 0.10
_refine_diff_density_max 0.490
_refine_diff_density_min -0.762
_refine_diff_density_rms 0.098
_refine_ls_extinction_method none
_refine_ls_goodness_of_fit_ref 1.034
_refine_ls_hydrogen_treatment mixed
_refine_ls_matrix_type full
_refine_ls_number_parameters 169
_refine_ls_number_reflns 3203
_refine_ls_number_restraints 3
_refine_ls_restrained_S_all 1.034
_refine_ls_R_factor_all 0.0439
_refine_ls_R_factor_gt 0.0332
_refine_ls_shift/su_max 0.001
_refine_ls_shift/su_mean 0.000
_refine_ls_structure_factor_coef Fsqd
_refine_ls_weighting_details 'calc w=1/[\s^2^(Fo^2^)+(0.0566P)^2^+1.8480P] where P=(Fo^2^+2Fc^2^)/3'
_refine_ls_weighting_scheme calc
_refine_ls_wR_factor_gt 0.0962
_refine_ls_wR_factor_ref 0.1027
_reflns_number_gt 2608
_reflns_number_total 3203
_reflns_threshold_expression >2sigma(I)
_cod_data_source_file b905226g.txt
_cod_data_source_block Complex4(mcg850)
_cod_depositor_comments
;
The following automatic conversions were performed:
'_symmetry_cell_setting' value 'Orthorhombic' changed to 'orthorhombic'
according to '/home/saulius/struct/CIF-dictionaries/cif_core.dic'
dictionary named 'cif_core.dic' version 2.4.1 from 2010-06-29.

Automatic conversion script
Id: cif_fix_enum 1527 2010-12-29 10:47:43Z saulius 
;
_cod_original_sg_symbol_H-M Pbca
_cod_database_code 7002359

loop_
_symmetry_equiv_pos_as_xyz
'x, y, z'
'-x+1/2, -y, z+1/2'
'-x, y+1/2, -z+1/2'
'x+1/2, -y+1/2, -z'
'-x, -y, -z'
'x-1/2, y, -z-1/2'
'x, -y-1/2, z-1/2'
'-x-1/2, y-1/2, z'

loop_
_atom_site_label
_atom_site_type_symbol
_atom_site_fract_x
_atom_site_fract_y
_atom_site_fract_z
_atom_site_U_iso_or_equiv
_atom_site_adp_type
_atom_site_occupancy
_atom_site_symmetry_multiplicity
_atom_site_calc_flag
_atom_site_refinement_flags
_atom_site_disorder_assembly
_atom_site_disorder_group
Cu1 Cu 0.08839(2) 0.66236(2) 0.206173(17) 0.01549(10) Uani 1 1 d . . .
O1 O 0.08189(11) 0.48745(14) 0.17437(10) 0.0181(3) Uani 1 1 d . . .
C1 C 0.10582(15) 0.43881(19) 0.09610(13) 0.0142(4) Uani 1 1 d . . .
C2 C 0.11329(16) 0.3023(2) 0.09139(15) 0.0178(4) Uani 1 1 d . . .
H2 H 0.1018 0.2533 0.1445 0.021 Uiso 1 1 calc R . .
C3 C 0.13643(16) 0.23994(19) 0.01297(15) 0.0178(4) Uani 1 1 d . . .
H3 H 0.1399 0.1490 0.0111 0.021 Uiso 1 1 calc R . .
C4 C 0.15489(15) 0.31292(19) -0.06434(14) 0.0159(4) Uani 1 1 d . . .
N1 N 0.18193(14) 0.25107(17) -0.14724(12) 0.0199(4) Uani 1 1 d . . .
O2 O 0.17742(14) 0.13198(16) -0.15116(12) 0.0282(4) Uani 1 1 d . . .
O3 O 0.21061(15) 0.31600(17) -0.21223(11) 0.0284(4) Uani 1 1 d . . .
C5 C 0.14979(15) 0.44612(19) -0.06255(13) 0.0150(4) Uani 1 1 d . . .
H5 H 0.1635 0.4933 -0.1161 0.018 Uiso 1 1 calc R . .
C6 C 0.12495(14) 0.51128(18) 0.01627(13) 0.0136(4) Uani 1 1 d . . .
C7 C 0.11990(15) 0.65453(18) 0.01012(14) 0.0137(4) Uani 1 1 d . . .
O4 O 0.12678(11) 0.70508(14) -0.06747(9) 0.0165(3) Uani 1 1 d . . .
N2 N 0.11180(13) 0.72136(16) 0.08572(11) 0.0152(3) Uani 1 1 d . . .
C8 C 0.11225(17) 0.8614(2) 0.07944(14) 0.0176(4) Uani 1 1 d . . .
H8A H 0.0459 0.8929 0.0623 0.021 Uiso 1 1 calc R . .
H8B H 0.1600 0.8896 0.0328 0.021 Uiso 1 1 calc R . .
C9 C 0.14134(16) 0.9149(2) 0.17112(15) 0.0191(4) Uani 1 1 d . . .
H9A H 0.2130 0.9031 0.1811 0.023 Uiso 1 1 calc R . .
H9B H 0.1265 1.0078 0.1738 0.023 Uiso 1 1 calc R . .
N3 N 0.08481(14) 0.84585(16) 0.24178(13) 0.0185(4) Uani 1 1 d . . .
H3A H 0.0208 0.8751 0.2441 0.022 Uiso 1 1 calc R . .
H3B H 0.1134 0.8572 0.2976 0.022 Uiso 1 1 calc R . .
O1W O 0.06916(12) 0.60306(15) 0.33364(10) 0.0192(3) Uani 1 1 d D . .
H1WA H 0.095(2) 0.5344(18) 0.344(2) 0.029 Uiso 1 1 d D . .
H1WB H 0.088(2) 0.654(2) 0.3750(18) 0.029 Uiso 1 1 d D . .

loop_
_atom_site_aniso_label
_atom_site_aniso_U_11
_atom_site_aniso_U_22
_atom_site_aniso_U_33
_atom_site_aniso_U_23
_atom_site_aniso_U_13
_atom_site_aniso_U_12
Cu1 0.02141(15) 0.01274(14) 0.01233(14) -0.00020(8) 0.00170(9) 0.00038(9)
O1 0.0285(8) 0.0122(6) 0.0137(7) -0.0001(5) 0.0037(6) -0.0028(6)
C1 0.0161(9) 0.0119(8) 0.0146(9) -0.0010(7) -0.0015(7) -0.0008(7)
C2 0.0202(9) 0.0138(9) 0.0194(10) 0.0034(7) 0.0006(8) -0.0015(7)
C3 0.0201(10) 0.0109(8) 0.0225(10) -0.0004(7) -0.0028(8) 0.0002(7)
C4 0.0178(9) 0.0134(8) 0.0164(9) -0.0037(7) -0.0018(7) 0.0012(7)
N1 0.0242(9) 0.0160(8) 0.0194(8) -0.0054(7) -0.0061(7) 0.0028(7)
O2 0.0378(10) 0.0137(7) 0.0330(9) -0.0101(7) -0.0042(8) -0.0009(7)
O3 0.0455(11) 0.0240(8) 0.0158(8) -0.0019(6) 0.0020(7) 0.0081(8)
C5 0.0175(9) 0.0125(8) 0.0149(9) 0.0000(7) -0.0015(7) 0.0003(7)
C6 0.0137(8) 0.0119(8) 0.0153(8) 0.0011(7) -0.0018(7) 0.0006(7)
C7 0.0145(9) 0.0135(8) 0.0130(9) 0.0012(7) 0.0000(7) 0.0002(7)
O4 0.0247(7) 0.0137(6) 0.0111(6) 0.0012(5) 0.0015(6) 0.0017(6)
N2 0.0227(8) 0.0107(7) 0.0122(7) -0.0006(6) 0.0013(6) 0.0001(6)
C8 0.0272(10) 0.0111(8) 0.0145(9) -0.0024(7) 0.0012(8) 0.0005(7)
C9 0.0235(10) 0.0166(9) 0.0173(9) -0.0041(8) 0.0017(8) -0.0012(8)
N3 0.0270(10) 0.0147(8) 0.0139(8) -0.0009(6) 0.0001(7) 0.0037(7)
O1W 0.0305(8) 0.0135(7) 0.0136(7) -0.0002(6) 0.0017(6) -0.0002(6)

loop_
_atom_type_symbol
_atom_type_description
_atom_type_scat_dispersion_real
_atom_type_scat_dispersion_imag
_atom_type_scat_source
C C 0.0033 0.0016 'International Tables Vol C Tables 4.2.6.8 and 6.1.1.4'
H H 0.0000 0.0000 'International Tables Vol C Tables 4.2.6.8 and 6.1.1.4'
N N 0.0061 0.0033 'International Tables Vol C Tables 4.2.6.8 and 6.1.1.4'
O O 0.0106 0.0060 'International Tables Vol C Tables 4.2.6.8 and 6.1.1.4'
Cu Cu 0.3201 1.2651 'International Tables Vol C Tables 4.2.6.8 and 6.1.1.4'

loop_
_geom_angle_atom_site_label_1
_geom_angle_atom_site_label_2
_geom_angle_atom_site_label_3
_geom_angle
_geom_angle_site_symmetry_1
_geom_angle_site_symmetry_3
_geom_angle_publ_flag
O1 Cu1 N2 94.98(7) . . ?
O1 Cu1 N3 175.82(8) . . ?
N2 Cu1 N3 86.61(8) . . ?
O1 Cu1 O1W 85.98(7) . . ?
N2 Cu1 O1W 177.75(7) . . ?
N3 Cu1 O1W 92.57(7) . . ?
C1 O1 Cu1 125.85(13) . . ?
O1 C1 C6 125.01(18) . . ?
O1 C1 C2 116.63(18) . . ?
C6 C1 C2 118.36(18) . . ?
C3 C2 C1 122.13(19) . . ?
C2 C3 C4 118.48(18) . . ?
C5 C4 C3 121.33(19) . . ?
C5 C4 N1 118.59(19) . . ?
C3 C4 N1 120.06(18) . . ?
O3 N1 O2 121.66(19) . . ?
O3 N1 C4 119.87(18) . . ?
O2 N1 C4 118.45(18) . . ?
C6 C5 C4 121.06(19) . . ?
C5 C6 C1 118.62(17) . . ?
C5 C6 C7 116.58(18) . . ?
C1 C6 C7 124.80(18) . . ?
O4 C7 N2 123.57(18) . . ?
O4 C7 C6 117.83(18) . . ?
N2 C7 C6 118.56(17) . . ?
C7 N2 C8 118.18(17) . . ?
C7 N2 Cu1 129.22(14) . . ?
C8 N2 Cu1 112.40(13) . . ?
N2 C8 C9 108.13(17) . . ?
N3 C9 C8 108.48(17) . . ?
C9 N3 Cu1 105.58(13) . . ?

loop_
_geom_bond_atom_site_label_1
_geom_bond_atom_site_label_2
_geom_bond_distance
_geom_bond_site_symmetry_2
_geom_bond_publ_flag
Cu1 O1 1.8854(15) . ?
Cu1 N2 1.9106(17) . ?
Cu1 N3 1.9849(17) . ?
Cu1 O1W 2.0005(15) . ?
O1 C1 1.304(2) . ?
C1 C6 1.425(3) . ?
C1 C2 1.429(3) . ?
C2 C3 1.366(3) . ?
C3 C4 1.396(3) . ?
C4 C5 1.391(3) . ?
C4 N1 1.433(3) . ?
N1 O3 1.238(3) . ?
N1 O2 1.245(2) . ?
C5 C6 1.390(3) . ?
C6 C7 1.498(3) . ?
C7 O4 1.266(2) . ?
C7 N2 1.322(3) . ?
N2 C8 1.463(3) . ?
C8 C9 1.518(3) . ?
C9 N3 1.482(3) . ?

loop_
_geom_hbond_atom_site_label_D
_geom_hbond_atom_site_label_H
_geom_hbond_atom_site_label_A
_geom_hbond_distance_DH
_geom_hbond_distance_HA
_geom_hbond_distance_DA
_geom_hbond_angle_DHA
_geom_hbond_site_symmetry_A
N3 H3A O1 0.92 2.18 2.970(2) 143.1 3
N3 H3B O4 0.92 2.11 2.925(2) 147.9 7_576
O1W H1WA O2 0.809(16) 2.067(17) 2.865(2) 169(3) 7_566
O1W H1WB O4 0.853(17) 1.773(17) 2.598(2) 162(3) 7_576
